data_4519018
loop_
_publ_author_name
'Huke, Cameron D.'
'Taylor, Laurence J.'
'Argent, Stephen P.'
'Kays, Deborah L.'

_publ_section_title
;
 Catalyst-free Hydrophosphinylation of Isocyanates and Isothiocyanates
 under Low-Added-Solvent Conditions
;
_journal_issue 32
_journal_name_full 'ACS Sustainable Chemistry &amp; Engineering'
_journal_page_first 10704
_journal_page_last 10709
_journal_paper_doi 10.1021/acssuschemeng.1c02907
_journal_volume 9
_journal_year 2021
_chemical_formula_moiety 'C19 H15 F N O2 P'
_chemical_formula_sum 'C19 H15 F N O2 P'
_chemical_formula_weight 339.29
_space_group_crystal_system triclinic
_space_group_IT_number 2
_space_group_name_Hall '-P 1'
_space_group_name_H-M_alt 'P -1'
_atom_sites_solution_hydrogens mixed
_atom_sites_solution_primary dual
_atom_sites_solution_secondary difmap
_audit_creation_date 2021-02-18
_audit_creation_method
;
Olex2 1.3
(compiled 2020.11.12 svn.r5f609507 for OlexSys, GUI svn.r6257)
;
_cell_angle_alpha 80.225(3)
_cell_angle_beta 85.954(3)
_cell_angle_gamma 77.248(3)
_cell_formula_units_Z 2
_cell_length_a 8.6254(3)
_cell_length_b 8.9016(3)
_cell_length_c 10.8499(3)
_cell_measurement_reflns_used 7564
_cell_measurement_temperature 120(2)
_cell_measurement_theta_max 72.4960
_cell_measurement_theta_min 4.0980
_cell_volume 800.24(5)
_computing_cell_refinement 'CrysAlisPro 1.171.40.82a (Rigaku OD, 2020)'
_computing_data_collection 'CrysAlisPro 1.171.40.82a (Rigaku OD, 2020)'
_computing_data_reduction 'CrysAlisPro 1.171.40.82a (Rigaku OD, 2020)'
_computing_molecular_graphics 'Olex2 1.3 (Dolomanov et al., 2009)'
_computing_publication_material 'Olex2 1.3 (Dolomanov et al., 2009)'
_computing_structure_refinement 'SHELXL 2018/3 (Sheldrick, 2015)'
_computing_structure_solution 'SHELXT 2018/2 (Sheldrick, 2018)'
_diffrn_ambient_environment 'N2 gas'
_diffrn_ambient_temperature 120(2)
_diffrn_crystal_treatment 'flash frozen in gaseous N2'
_diffrn_detector 'CCD area detector'
_diffrn_detector_area_resol_mean 5.2349
_diffrn_detector_type 'Agilent Diffraction Atlas S2 detector'
_diffrn_measured_fraction_theta_full 1.000
_diffrn_measured_fraction_theta_max 0.988
_diffrn_measurement_details
;
List of Runs (angles in degrees, time in seconds):

  # Type    Start    End  Width  t~exp~   \w     \q     \k     \f   Frames
--------------------------------------------------------------------------
  1  \w      2.00  27.00   1.00    2.00    --   38.00  87.00  10.05   25
  2  \w      3.00  29.00   1.00    2.00    --   38.00  86.00-110.08   26
  3  \w      2.00  28.00   1.00    2.00    --   38.00  90.00 109.76   26
  4  \w   -113.00 -55.00   1.00    2.00    --  -41.70 -57.00  60.00   58
  5  \w    -51.00 -14.00   1.00    2.00    --  -41.70 -57.00  60.00   37
  6  \w   -114.00 -21.00   1.00    2.00    --  -41.70 -38.00 -60.00   93
  7  \w     -8.00  23.00   1.00    2.00    --  -41.70  38.00 120.00   31
  8  \w     27.00  93.00   1.00    2.00    --   41.70-125.00-180.00   66
  9  \w    -28.00  65.00   1.00    2.00    --   41.70 -57.00 -60.00   93
 10  \w      8.00  33.00   1.00    2.00    --   42.00  83.00-140.86   25
 11  \w     13.00  38.00   1.00    2.00    --   46.00  81.00 149.18   25
 12  \w     31.00  79.00   1.00    2.00    --   58.00  55.00-151.16   48
 13  \w     28.00  58.00   1.00    2.00    --   58.00  74.00  30.97   30
 14  \w     32.00  58.00   1.00    2.00    --   62.00  64.00  67.83   26
 15  \w     32.00  66.00   1.00    2.00    --   62.00  72.00  91.13   34
 16  \w     32.00  70.00   1.00    2.00    --   62.00  74.00-118.00   38
 17  \w     31.00  57.00   1.00    2.00    --   62.00  72.00 -69.45   26
 18  \w     32.00  59.00   1.00    2.00    --   62.00  72.00 -12.27   27
 19  \w     34.00  60.00   1.00    2.00    --   66.00  74.00-166.30   26
 20  \w     35.00  63.00   1.00    2.00    --   66.00  73.00 136.70   28
 21  \w    103.00 134.00   1.00    5.00    --   74.00  63.00  -6.26   31
 22  \w     50.00  76.00   1.00    5.00    --   74.00  63.00  -6.26   26
 23  \w     46.00  75.00   1.00    5.00    --   74.00  60.00 124.76   29
 24  \w     43.00  69.00   1.00    5.00    --   74.00  71.00 -47.40   26
 25  \w     89.00 146.00   1.00    5.00    --   82.00  66.00-157.46   57
 26  \w     52.00  78.00   1.00    5.00    --   82.00  66.00-157.46   26
 27  \w     88.00 151.00   1.00    5.00    --   86.00  66.00  26.18   63
 28  \w     58.00  84.00   1.00    5.00    --   86.00  66.00  26.18   26
 29  \w     63.00  90.00   1.00    5.00    --   86.00  51.00   6.33   27
 30  \w     60.00  91.00   1.00    5.00    --   90.00  64.00 122.00   31
 31  \w     75.00 175.00   1.00    5.00    --  104.05  61.00 150.00  100
 32  \w     32.00  72.00   1.00    5.00    --  104.05 -45.00 -90.00   40
 33  \w     34.00  93.00   1.00    5.00    --  104.05 -61.00  60.00   59
 34  \w     78.00 120.00   1.00    5.00    --  104.05  45.00   0.00   42
 35  \w     75.00 130.00   1.00    5.00    --  104.05  61.00  60.00   55
 36  \w     75.00 176.00   1.00    5.00    --  104.05  61.00 -60.00  101
 37  \w     60.00 110.00   1.00    5.00    --  104.05-125.00-150.00   50
 38  \w    118.00 158.00   1.00    5.00    --  104.05  61.00 -90.00   40
 39  \w     27.00  79.00   1.00    5.00    --  104.05 -94.00-120.00   52
 40  \w     76.00 102.00   1.00    5.00    --  104.05  61.00 -90.00   26
 41  \w     76.00 102.00   1.00    5.00    --  104.05  61.00-180.00   26
 42  \w     30.00 108.00   1.00    5.00    --  104.05-104.00  15.79   78
 43  \w     77.00 145.00   1.00    5.00    --  104.05  61.00 120.00   68
 44  \w    115.00 166.00   1.00    5.00    --  104.05  71.00-166.25   51
 45  \w     31.00 108.00   1.00    5.00    --  104.05-125.00 -30.00   77
 46  \w    123.00 176.00   1.00    5.00    --  104.05  61.00  30.00   53
 47  \w     74.00 110.00   1.00    5.00    --  104.05  71.00-166.25   36
 48  \w     77.00 108.00   1.00    5.00    --  104.05  61.00  30.00   31
 49  \w     75.00 134.00   1.00    5.00    --  104.05  61.00  90.00   59
 50  \w     75.00 161.00   1.00    5.00    --  104.05  61.00-120.00   86
 51  \w     79.00 106.00   1.00    5.00    --  104.05 -94.00  60.00   27
 52  \w     34.00  74.00   1.00    5.00    --  104.05 -94.00  60.00   40
 53  \w     32.00  64.00   1.00    5.00    --  104.05-125.00-120.00   32
 54  \w     87.00 112.00   1.00    5.00    --  104.05-125.00-120.00   25
 55  \w     75.00 152.00   1.00    5.00    --  104.05  61.00   0.00   77
;
_diffrn_measurement_device '\k-geometry diffractometer'
_diffrn_measurement_device_type 'SuperNova, Atlas S2'
_diffrn_measurement_method '\w scans'
_diffrn_measurement_specimen_support 'MiTeGen micromount'
_diffrn_orient_matrix_type 'CrysAlisPro convention (1999,Acta A55,543-557)'
_diffrn_orient_matrix_UB_11 -0.0189614000
_diffrn_orient_matrix_UB_12 0.1675032000
_diffrn_orient_matrix_UB_13 -0.0718527000
_diffrn_orient_matrix_UB_21 -0.0329479000
_diffrn_orient_matrix_UB_22 0.0644272000
_diffrn_orient_matrix_UB_23 0.1245654000
_diffrn_orient_matrix_UB_31 0.1792455000
_diffrn_orient_matrix_UB_32 -0.0094494000
_diffrn_orient_matrix_UB_33 0.0102242000
_diffrn_radiation_monochromator mirror
_diffrn_radiation_probe x-ray
_diffrn_radiation_type 'Cu K\a'
_diffrn_radiation_wavelength 1.54184
_diffrn_reflns_av_R_equivalents 0.0250
_diffrn_reflns_av_unetI/netI 0.0199
_diffrn_reflns_Laue_measured_fraction_full 1.000
_diffrn_reflns_Laue_measured_fraction_max 0.988
_diffrn_reflns_limit_h_max 10
_diffrn_reflns_limit_h_min -8
_diffrn_reflns_limit_k_max 10
_diffrn_reflns_limit_k_min -10
_diffrn_reflns_limit_l_max 13
_diffrn_reflns_limit_l_min -13
_diffrn_reflns_number 12745
_diffrn_reflns_point_group_measured_fraction_full 1.000
_diffrn_reflns_point_group_measured_fraction_max 0.988
_diffrn_reflns_theta_full 67.684
_diffrn_reflns_theta_max 72.607
_diffrn_reflns_theta_min 4.137
_diffrn_source 'microfocus sealed tube'
_diffrn_source_type 'Agilent Diffraction microfocus tube'
_exptl_absorpt_coefficient_mu 1.719
_exptl_absorpt_correction_T_max 1.000
_exptl_absorpt_correction_T_min 0.800
_exptl_absorpt_correction_type gaussian
_exptl_absorpt_process_details
;
CrysAlisPro 1.171.40.82a (Rigaku Oxford Diffraction, 2020)
Numerical absorption correction based on gaussian integration over
a multifaceted crystal model
Empirical absorption correction using spherical harmonics,
implemented in SCALE3 ABSPACK scaling algorithm.
;
_exptl_crystal_colour 'clear light colourless'
_exptl_crystal_colour_lustre clear
_exptl_crystal_colour_modifier light
_exptl_crystal_colour_primary colourless
_exptl_crystal_density_diffrn 1.408
_exptl_crystal_description block
_exptl_crystal_F_000 352
_exptl_crystal_recrystallization_method '2:1 THF:ethanol at -30C'
_exptl_crystal_size_max 0.187
_exptl_crystal_size_mid 0.113
_exptl_crystal_size_min 0.037
_refine_diff_density_max 0.298
_refine_diff_density_min -0.336
_refine_diff_density_rms 0.041
_refine_ls_extinction_method none
_refine_ls_goodness_of_fit_ref 1.038
_refine_ls_hydrogen_treatment mixed
_refine_ls_matrix_type full
_refine_ls_number_parameters 220
_refine_ls_number_reflns 3141
_refine_ls_number_restraints 1
_refine_ls_restrained_S_all 1.038
_refine_ls_R_factor_all 0.0297
_refine_ls_R_factor_gt 0.0277
_refine_ls_shift/su_max 0.000
_refine_ls_shift/su_mean 0.000
_refine_ls_structure_factor_coef Fsqd
_refine_ls_weighting_details 'w=1/[\s^2^(Fo^2^)+(0.0291P)^2^+0.4088P] where P=(Fo^2^+2Fc^2^)/3'
_refine_ls_weighting_scheme calc
_refine_ls_wR_factor_gt 0.0699
_refine_ls_wR_factor_ref 0.0714
_reflns_Friedel_coverage 0.000
_reflns_number_gt 2941
_reflns_number_total 3141
_reflns_threshold_expression 'I > 2\s(I)'
_cod_data_source_file sc1c02907_si_002.cif
_cod_data_source_block ochdkl
_cod_database_code 4519018
_nottingham_internal_coll_name OCHDKL
_nottingham_internal_coll_number 18865
_nottingham_internal_coll_client CH/DLK
_nottingham_internal_coll_type custom
_nottingham_internal_coll_frame_method '\w scans'
_nottingham_internal_coll_frame_time '2.00, 5.00'
_nottingham_internal_coll_frame_width 1.00
_nottingham_internal_coll_user pcxch6
_nottingham_internal_coll_date 27/11/2020
_nottingham_internal_coll_location NOTTS
_nottingham_internal_coll_instrument 'GVB, PL13110001'
_nottingham_internal_process_date 03/12/2020
_nottingham_internal_process_user pcxch6
_nottingham_internal_solution_date 14/10/2020
_nottingham_internal_solution_user pcxch6
_nottingham_internal_refinement_date 14/10/2020
_nottingham_internal_refinement_user pcxch6
_nottingham_internal_self_archive_date 16/02/2021
_nottingham_internal_self_validation_date 16/02/2021
_nottingham_internal_self_validation_user pcxch6
_nottingham_internal_validation_date 17/02/2021
_nottingham_internal_validation_user pczspa
_nottingham_internal_archive_date 17/02/2021
_shelx_shelxl_version_number 2018/3
_chemical_oxdiff_formula 'C20 H18 N1 O2 P1'
_chemical_oxdiff_usercomment 'OCHDKL #18865 GVB-1859 for CH/DLK in fomblin film on a micromount'
_shelx_space_group_comment
;
The symmetry employed for this shelxl refinement is uniquely defined
by the following loop, which should always be used as a source of
symmetry information in preference to the above space-group names.
They are only intended as comments.
;
_shelx_estimated_absorpt_t_max 0.939
_shelx_estimated_absorpt_t_min 0.739
_reflns_odcompleteness_completeness 100.00
_reflns_odcompleteness_iscentric 1
_reflns_odcompleteness_theta 66.97
_olex2_refinement_description
;
1. Fixed Uiso
 At 1.2 times of:
  All C(H) groups, All N(H) groups
2. Restrained distances
 N1-H1
 0.88 with sigma of 0.02
3.a Aromatic/amide H refined with riding coordinates:
 C2(H2), C3(H3), C4(H4), C5(H5), C6(H6), C8(H8), C9(H9), C10(H10), C11(H11),
 C12(H12), C15(H15), C16(H16), C17(H17), C18(H18)
;
_olex2_exptl_crystal_mounting_method 'in fomblin film on a micromount'
_olex2_submission_original_sample_id OCHDKL
_olex2_submission_special_instructions 'No special instructions were received'
_oxdiff_exptl_absorpt_empirical_details
;
Empirical correction (ABSPACK) includes:
- Absorption correction using spherical harmonics
- Frame scaling
;
_oxdiff_exptl_absorpt_empirical_full_max 1.280
_oxdiff_exptl_absorpt_empirical_full_min 0.836

loop_
_space_group_symop_operation_xyz
'x, y, z'
'-x, -y, -z'

loop_
_atom_site_label
_atom_site_type_symbol
_atom_site_fract_x
_atom_site_fract_y
_atom_site_fract_z
_atom_site_U_iso_or_equiv
_atom_site_adp_type
_atom_site_occupancy
_atom_site_site_symmetry_order
_atom_site_calc_flag
_atom_site_refinement_flags_posn
_atom_site_refinement_flags_adp
_atom_site_refinement_flags_occupancy
_atom_site_disorder_assembly
_atom_site_disorder_group
P1 P 0.48671(4) 0.39887(3) 0.22500(3) 0.01507(9) Uani 1 1 d . . . . .
F1 F 0.04900(10) 0.80572(9) 0.25307(7) 0.02833(19) Uani 1 1 d . . . . .
O1 O 0.48149(11) 0.35587(10) 0.09864(8) 0.01952(19) Uani 1 1 d . . . . .
O2 O 0.35176(12) 0.65222(10) 0.33136(8) 0.0232(2) Uani 1 1 d . . . . .
N1 N 0.32504(13) 0.68274(12) 0.11925(10) 0.0174(2) Uani 1 1 d D . . . .
H1 H 0.3705(18) 0.6457(17) 0.0540(13) 0.021 Uiso 1 1 d D U . . .
C1 C 0.68290(15) 0.40704(14) 0.26595(11) 0.0173(2) Uani 1 1 d . . . . .
C2 C 0.77331(16) 0.48654(15) 0.17553(12) 0.0209(3) Uani 1 1 d . . . . .
H2 H 0.732556 0.529398 0.095056 0.025 Uiso 1 1 calc R U . . .
C3 C 0.92229(16) 0.50211(16) 0.20440(13) 0.0249(3) Uani 1 1 d . . . . .
H3 H 0.983729 0.556062 0.143565 0.030 Uiso 1 1 calc R U . . .
C4 C 0.98222(16) 0.43921(16) 0.32186(14) 0.0261(3) Uani 1 1 d . . . . .
H4 H 1.083941 0.451437 0.341348 0.031 Uiso 1 1 calc R U . . .
C5 C 0.89459(17) 0.35884(16) 0.41065(13) 0.0248(3) Uani 1 1 d . . . . .
H5 H 0.936804 0.314655 0.490447 0.030 Uiso 1 1 calc R U . . .
C6 C 0.74462(16) 0.34276(15) 0.38304(12) 0.0201(3) Uani 1 1 d . . . . .
H6 H 0.684252 0.287873 0.444106 0.024 Uiso 1 1 calc R U . . .
C7 C 0.40311(14) 0.27595(14) 0.34834(11) 0.0164(2) Uani 1 1 d . . . . .
C8 C 0.36715(15) 0.14096(15) 0.31902(12) 0.0197(3) Uani 1 1 d . . . . .
H8 H 0.388150 0.116670 0.236715 0.024 Uiso 1 1 calc R U . . .
C9 C 0.30068(16) 0.04226(15) 0.41027(13) 0.0233(3) Uani 1 1 d . . . . .
H9 H 0.277384 -0.050295 0.390736 0.028 Uiso 1 1 calc R U . . .
C10 C 0.26838(16) 0.07885(16) 0.52975(13) 0.0240(3) Uani 1 1 d . . . . .
H10 H 0.221745 0.011749 0.591747 0.029 Uiso 1 1 calc R U . . .
C11 C 0.30366(16) 0.21291(16) 0.55961(12) 0.0229(3) Uani 1 1 d . . . . .
H11 H 0.281133 0.237121 0.641842 0.028 Uiso 1 1 calc R U . . .
C12 C 0.37165(15) 0.31151(15) 0.46978(12) 0.0194(3) Uani 1 1 d . . . . .
H12 H 0.396793 0.402706 0.490428 0.023 Uiso 1 1 calc R U . . .
C13 C 0.37355(15) 0.60247(14) 0.23210(11) 0.0169(2) Uani 1 1 d . . . . .
C15 C 0.31436(16) 0.94646(15) 0.00908(12) 0.0212(3) Uani 1 1 d . . . . .
H15 H 0.405493 0.907965 -0.039965 0.025 Uiso 1 1 calc R U . . .
C16 C 0.24396(18) 1.10416(16) -0.01139(13) 0.0260(3) Uani 1 1 d . . . . .
H16 H 0.286318 1.173043 -0.074760 0.031 Uiso 1 1 calc R U . . .
C17 C 0.11186(18) 1.16112(16) 0.06062(13) 0.0268(3) Uani 1 1 d . . . . .
H17 H 0.065343 1.269495 0.047778 0.032 Uiso 1 1 calc R U . . .
C18 C 0.04741(17) 1.06097(16) 0.15110(13) 0.0250(3) Uani 1 1 d . . . . .
H18 H -0.043515 1.099503 0.200346 0.030 Uiso 1 1 calc R U . . .
C19 C 0.11738(15) 0.90417(15) 0.16863(12) 0.0201(3) Uani 1 1 d . . . . .
C20 C 0.25253(15) 0.84437(14) 0.10083(11) 0.0174(2) Uani 1 1 d . . . . .

loop_
_atom_site_aniso_label
_atom_site_aniso_U_11
_atom_site_aniso_U_22
_atom_site_aniso_U_33
_atom_site_aniso_U_23
_atom_site_aniso_U_13
_atom_site_aniso_U_12
P1 0.01830(17) 0.01335(15) 0.01305(15) -0.00248(11) 0.00028(11) -0.00224(11)
F1 0.0256(4) 0.0280(4) 0.0286(4) -0.0009(3) 0.0077(3) -0.0052(3)
O1 0.0262(5) 0.0181(4) 0.0147(4) -0.0039(3) 0.0007(3) -0.0050(4)
O2 0.0322(5) 0.0186(4) 0.0171(4) -0.0053(3) -0.0020(4) 0.0002(4)
N1 0.0205(5) 0.0157(5) 0.0150(5) -0.0038(4) 0.0001(4) -0.0004(4)
C1 0.0187(6) 0.0136(5) 0.0192(6) -0.0053(5) 0.0008(5) -0.0008(5)
C2 0.0239(7) 0.0183(6) 0.0198(6) -0.0023(5) 0.0004(5) -0.0036(5)
C3 0.0225(7) 0.0236(7) 0.0283(7) -0.0041(5) 0.0048(5) -0.0064(5)
C4 0.0170(6) 0.0279(7) 0.0334(7) -0.0092(6) -0.0011(5) -0.0018(5)
C5 0.0224(7) 0.0266(7) 0.0230(6) -0.0048(5) -0.0039(5) 0.0018(5)
C6 0.0211(6) 0.0183(6) 0.0191(6) -0.0033(5) 0.0008(5) -0.0007(5)
C7 0.0160(6) 0.0161(6) 0.0158(6) -0.0012(4) -0.0005(4) -0.0015(5)
C8 0.0224(6) 0.0186(6) 0.0177(6) -0.0032(5) -0.0025(5) -0.0026(5)
C9 0.0265(7) 0.0185(6) 0.0256(7) -0.0014(5) -0.0039(5) -0.0073(5)
C10 0.0231(7) 0.0231(7) 0.0232(7) 0.0032(5) 0.0020(5) -0.0053(5)
C11 0.0248(7) 0.0244(7) 0.0171(6) -0.0031(5) 0.0028(5) -0.0012(5)
C12 0.0211(6) 0.0175(6) 0.0187(6) -0.0041(5) 0.0002(5) -0.0018(5)
C13 0.0179(6) 0.0152(6) 0.0175(6) -0.0031(5) -0.0003(5) -0.0033(5)
C15 0.0223(6) 0.0204(6) 0.0201(6) -0.0033(5) 0.0000(5) -0.0028(5)
C16 0.0339(8) 0.0187(6) 0.0237(7) 0.0004(5) -0.0017(6) -0.0046(6)
C17 0.0343(8) 0.0166(6) 0.0262(7) -0.0040(5) -0.0066(6) 0.0039(5)
C18 0.0230(7) 0.0257(7) 0.0240(7) -0.0087(5) -0.0016(5) 0.0036(5)
C19 0.0196(6) 0.0223(6) 0.0180(6) -0.0026(5) -0.0008(5) -0.0044(5)
C20 0.0190(6) 0.0158(6) 0.0169(6) -0.0032(5) -0.0042(5) -0.0012(5)

loop_
_atom_type_symbol
_atom_type_description
_atom_type_scat_dispersion_real
_atom_type_scat_dispersion_imag
_atom_type_scat_source
C C 0.0181 0.0091 'International Tables Vol C Tables 4.2.6.8 and 6.1.1.4'
H H 0.0000 0.0000 'International Tables Vol C Tables 4.2.6.8 and 6.1.1.4'
F F 0.0727 0.0534 'International Tables Vol C Tables 4.2.6.8 and 6.1.1.4'
N N 0.0311 0.0180 'International Tables Vol C Tables 4.2.6.8 and 6.1.1.4'
O O 0.0492 0.0322 'International Tables Vol C Tables 4.2.6.8 and 6.1.1.4'
P P 0.2955 0.4335 'International Tables Vol C Tables 4.2.6.8 and 6.1.1.4'

loop_
_exptl_crystal_face_index_h
_exptl_crystal_face_index_k
_exptl_crystal_face_index_l
_exptl_crystal_face_perp_dist
0 6 1 0.0344
-5 2 0 0.0818
2 4 5 0.0499
-5 1 2 0.0938
-5 0 0 0.0919
-5 -4 -2 0.0755
5 -1 1 0.0591
5 4 1 0.0686
5 0 0 0.0653
0 5 -1 0.0216
-5 -4 0 0.0787
2 -1 6 0.0345
1 -4 3 0.0151
-1 -6 0 0.0132
1 -5 0 0.0151
0 -5 -2 0.0148
-1 -1 -7 0.0469

loop_
_geom_angle_atom_site_label_1
_geom_angle_atom_site_label_2
_geom_angle_atom_site_label_3
_geom_angle
_geom_angle_site_symmetry_1
_geom_angle_site_symmetry_3
_geom_angle_publ_flag
O1 P1 C1 113.45(5) . . ?
O1 P1 C7 113.77(5) . . ?
O1 P1 C13 111.53(5) . . ?
C1 P1 C13 102.14(5) . . ?
C7 P1 C1 109.05(6) . . ?
C7 P1 C13 106.03(6) . . ?
C13 N1 H1 116.9(10) . . ?
C13 N1 C20 122.72(10) . . ?
C20 N1 H1 116.3(10) . . ?
C2 C1 P1 117.35(9) . . ?
C6 C1 P1 122.86(10) . . ?
C6 C1 C2 119.76(12) . . ?
C1 C2 H2 120.2 . . ?
C3 C2 C1 119.59(12) . . ?
C3 C2 H2 120.2 . . ?
C2 C3 H3 119.9 . . ?
C2 C3 C4 120.29(12) . . ?
C4 C3 H3 119.9 . . ?
C3 C4 H4 119.8 . . ?
C5 C4 C3 120.34(13) . . ?
C5 C4 H4 119.8 . . ?
C4 C5 H5 120.0 . . ?
C4 C5 C6 119.96(12) . . ?
C6 C5 H5 120.0 . . ?
C1 C6 H6 120.0 . . ?
C5 C6 C1 120.05(12) . . ?
C5 C6 H6 120.0 . . ?
C8 C7 P1 117.35(9) . . ?
C8 C7 C12 119.85(11) . . ?
C12 C7 P1 122.79(9) . . ?
C7 C8 H8 120.0 . . ?
C9 C8 C7 119.94(12) . . ?
C9 C8 H8 120.0 . . ?
C8 C9 H9 120.0 . . ?
C10 C9 C8 119.94(12) . . ?
C10 C9 H9 120.0 . . ?
C9 C10 H10 119.8 . . ?
C9 C10 C11 120.47(12) . . ?
C11 C10 H10 119.8 . . ?
C10 C11 H11 119.9 . . ?
C12 C11 C10 120.17(12) . . ?
C12 C11 H11 119.9 . . ?
C7 C12 H12 120.2 . . ?
C11 C12 C7 119.63(12) . . ?
C11 C12 H12 120.2 . . ?
O2 C13 P1 120.57(9) . . ?
O2 C13 N1 126.07(11) . . ?
N1 C13 P1 113.35(9) . . ?
C16 C15 H15 119.7 . . ?
C16 C15 C20 120.50(12) . . ?
C20 C15 H15 119.7 . . ?
C15 C16 H16 120.0 . . ?
C17 C16 C15 119.97(13) . . ?
C17 C16 H16 120.0 . . ?
C16 C17 H17 119.8 . . ?
C18 C17 C16 120.32(12) . . ?
C18 C17 H17 119.8 . . ?
C17 C18 H18 120.6 . . ?
C19 C18 C17 118.87(13) . . ?
C19 C18 H18 120.6 . . ?
F1 C19 C18 118.52(12) . . ?
F1 C19 C20 119.29(11) . . ?
C18 C19 C20 122.17(12) . . ?
C15 C20 N1 119.68(11) . . ?
C19 C20 N1 122.16(11) . . ?
C19 C20 C15 118.12(11) . . ?

loop_
_geom_bond_atom_site_label_1
_geom_bond_atom_site_label_2
_geom_bond_distance
_geom_bond_site_symmetry_2
_geom_bond_publ_flag
P1 O1 1.4908(9) . ?
P1 C1 1.7994(13) . ?
P1 C7 1.7952(12) . ?
P1 C13 1.8706(12) . ?
F1 C19 1.3545(15) . ?
O2 C13 1.2198(15) . ?
N1 H1 0.864(13) . ?
N1 C13 1.3520(16) . ?
N1 C20 1.4227(16) . ?
C1 C2 1.4040(18) . ?
C1 C6 1.3925(18) . ?
C2 H2 0.9500 . ?
C2 C3 1.3852(19) . ?
C3 H3 0.9500 . ?
C3 C4 1.388(2) . ?
C4 H4 0.9500 . ?
C4 C5 1.383(2) . ?
C5 H5 0.9500 . ?
C5 C6 1.3909(19) . ?
C6 H6 0.9500 . ?
C7 C8 1.3963(17) . ?
C7 C12 1.4011(17) . ?
C8 H8 0.9500 . ?
C8 C9 1.3884(18) . ?
C9 H9 0.9500 . ?
C9 C10 1.3844(19) . ?
C10 H10 0.9500 . ?
C10 C11 1.3882(19) . ?
C11 H11 0.9500 . ?
C11 C12 1.3857(18) . ?
C12 H12 0.9500 . ?
C15 H15 0.9500 . ?
C15 C16 1.3876(19) . ?
C15 C20 1.3903(18) . ?
C16 H16 0.9500 . ?
C16 C17 1.386(2) . ?
C17 H17 0.9500 . ?
C17 C18 1.383(2) . ?
C18 H18 0.9500 . ?
C18 C19 1.3794(19) . ?
C19 C20 1.3862(18) . ?

loop_
_geom_hbond_atom_site_label_D
_geom_hbond_atom_site_label_H
_geom_hbond_atom_site_label_A
_geom_hbond_distance_DH
_geom_hbond_distance_HA
_geom_hbond_distance_DA
_geom_hbond_angle_DHA
_geom_hbond_site_symmetry_A
_geom_hbond_publ_flag
N1 H1 O1 0.864(13) 2.019(14) 2.8210(14) 154.0(14) 2_665 yes

loop_
_geom_torsion_atom_site_label_1
_geom_torsion_atom_site_label_2
_geom_torsion_atom_site_label_3
_geom_torsion_atom_site_label_4
_geom_torsion
_geom_torsion_site_symmetry_1
_geom_torsion_site_symmetry_2
_geom_torsion_site_symmetry_3
_geom_torsion_site_symmetry_4
_geom_torsion_publ_flag
P1 C1 C2 C3 177.15(10) . . . . ?
P1 C1 C6 C5 -177.23(10) . . . . ?
P1 C7 C8 C9 -179.31(10) . . . . ?
P1 C7 C12 C11 178.55(10) . . . . ?
F1 C19 C20 N1 -1.76(18) . . . . ?
F1 C19 C20 C15 175.91(11) . . . . ?
O1 P1 C1 C2 46.43(11) . . . . ?
O1 P1 C1 C6 -135.58(10) . . . . ?
O1 P1 C7 C8 10.27(12) . . . . ?
O1 P1 C7 C12 -168.88(10) . . . . ?
O1 P1 C13 O2 172.76(10) . . . . ?
O1 P1 C13 N1 -8.37(11) . . . . ?
C1 P1 C7 C8 -117.47(10) . . . . ?
C1 P1 C7 C12 63.38(12) . . . . ?
C1 P1 C13 O2 -65.74(12) . . . . ?
C1 P1 C13 N1 113.13(10) . . . . ?
C1 C2 C3 C4 0.2(2) . . . . ?
C2 C1 C6 C5 0.71(18) . . . . ?
C2 C3 C4 C5 0.8(2) . . . . ?
C3 C4 C5 C6 -1.0(2) . . . . ?
C4 C5 C6 C1 0.2(2) . . . . ?
C6 C1 C2 C3 -0.90(18) . . . . ?
C7 P1 C1 C2 174.35(9) . . . . ?
C7 P1 C1 C6 -7.66(12) . . . . ?
C7 P1 C13 O2 48.41(12) . . . . ?
C7 P1 C13 N1 -132.72(9) . . . . ?
C7 C8 C9 C10 0.8(2) . . . . ?
C8 C7 C12 C11 -0.58(19) . . . . ?
C8 C9 C10 C11 -0.7(2) . . . . ?
C9 C10 C11 C12 0.0(2) . . . . ?
C10 C11 C12 C7 0.64(19) . . . . ?
C12 C7 C8 C9 -0.13(19) . . . . ?
C13 P1 C1 C2 -73.74(10) . . . . ?
C13 P1 C1 C6 104.25(11) . . . . ?
C13 P1 C7 C8 133.22(10) . . . . ?
C13 P1 C7 C12 -45.94(12) . . . . ?
C13 N1 C20 C15 126.41(13) . . . . ?
C13 N1 C20 C19 -55.96(17) . . . . ?
C15 C16 C17 C18 -1.5(2) . . . . ?
C16 C15 C20 N1 179.13(12) . . . . ?
C16 C15 C20 C19 1.41(19) . . . . ?
C16 C17 C18 C19 0.3(2) . . . . ?
C17 C18 C19 F1 -176.78(12) . . . . ?
C17 C18 C19 C20 1.7(2) . . . . ?
C18 C19 C20 N1 179.75(12) . . . . ?
C18 C19 C20 C15 -2.59(19) . . . . ?
C20 N1 C13 P1 -172.94(9) . . . . ?
C20 N1 C13 O2 5.9(2) . . . . ?
C20 C15 C16 C17 0.6(2) . . . . ?

loop_
_exptl_oxdiff_crystal_face_indexfrac_h
_exptl_oxdiff_crystal_face_indexfrac_k
_exptl_oxdiff_crystal_face_indexfrac_l
_exptl_oxdiff_crystal_face_x
_exptl_oxdiff_crystal_face_y
_exptl_oxdiff_crystal_face_z
0.2945 5.6932 0.9690 0.8784 0.4778 0.0089
-4.5329 2.2507 -0.2509 0.4810 0.2631 -0.8363
2.1718 4.3284 5.2642 0.3056 0.8630 0.4022
-4.9854 1.0503 1.6409 0.1526 0.4363 -0.8868
-5.4784 -0.1440 0.1814 0.0667 0.1938 -0.9788
-4.6962 -3.8862 -2.4722 -0.3843 -0.4036 -0.8303
5.1620 -0.9666 0.5462 -0.2990 -0.1643 0.9400
4.8234 3.9492 1.3020 0.4765 0.2577 0.8406
5.4429 -0.0793 0.1363 -0.1263 -0.1675 0.9778
-0.4496 5.1813 -1.3433 0.9729 0.1813 -0.1433
-4.9714 -3.6487 -0.1714 -0.5046 -0.0926 -0.8584
2.0459 -0.5472 6.3165 -0.5843 0.6842 0.4365
0.8448 -4.2051 3.4158 -0.9658 0.1267 0.2261
-0.9226 -5.7275 -0.3403 -0.9174 -0.3810 -0.1147
0.9843 -5.2656 -0.0121 -0.8998 -0.3732 0.2261
0.4667 -5.4957 -1.5525 -0.8179 -0.5628 0.1197
-0.7642 -0.8553 -7.0226 0.3758 -0.9047 -0.2007
